data_2009138
loop_
_publ_author_name
'Zimmer, Reinhold'
'Zahn, Gernot'
'Khan, Faiz Ahmed'
'Reissig, Hans-Ulrich'

_publ_section_title
;
 Configurational analysis of
 14,14-dimethyl-12-oxatricyclo[9.2.1.0^3,8^]tetradeca-3,5,7-trien-13-one
;
_journal_issue 11
_journal_name_full 'Acta Crystallographica Section C'
_journal_page_first 1941
_journal_page_last 1943
_journal_paper_doi 10.1107/S0108270199009014
_journal_volume 55
_journal_year 1999
_chemical_formula_iupac 'C15 H18 O2'
_chemical_formula_moiety 'C15 H18 O2'
_chemical_formula_sum 'C15 H18 O2'
_chemical_formula_weight 230.29
_chemical_name_systematic
; 14,14-Dimethyl-12-oxa-tricyclo[9.2.1.03,8]tetradeca-
3,5,7-trien-13-one
;
_space_group_IT_number 14
_symmetry_cell_setting monoclinic
_symmetry_space_group_name_Hall '-P 2ybc'
_symmetry_space_group_name_H-M 'P 1 21/c 1'
_audit_creation_method 'manual editing of a SHELXL97.cif'
_cell_angle_alpha 90.00
_cell_angle_beta 112.043(4)
_cell_angle_gamma 90.00
_cell_formula_units_Z 8
_cell_length_a 10.7311(7)
_cell_length_b 23.123(2)
_cell_length_c 11.0657(8)
_cell_measurement_reflns_used 120
_cell_measurement_temperature 300(2)
_cell_measurement_theta_max 13.9
_cell_measurement_theta_min 10.1
_cell_volume 2545.1(3)
_computing_cell_refinement STADI4
_computing_data_collection 'STADI4 (Stoe & Cie, 1997)'
_computing_data_reduction 'XRED (Stoe & Cie, 1996)'
_computing_molecular_graphics 'SHELXTL/PC (Sheldrick, 1991)'
_computing_publication_material SHELXL97
_computing_structure_refinement 'SHELXL97 (Sheldrick, 1997)'
_computing_structure_solution 'SHELXS97 (Sheldrick, 1990)'
_diffrn_ambient_temperature 300(2)
_diffrn_measured_fraction_theta_full 1.000
_diffrn_measured_fraction_theta_max 1.000
_diffrn_measurement_device_type 'Stoe Stadi4'
_diffrn_measurement_method '\w-\q scan'
_diffrn_radiation_monochromator graphite
_diffrn_radiation_source 'fine-focus sealed tube'
_diffrn_radiation_type MoK\a
_diffrn_radiation_wavelength 0.71073
_diffrn_reflns_av_R_equivalents 0.0162
_diffrn_reflns_av_sigmaI/netI 0.0285
_diffrn_reflns_limit_h_max 12
_diffrn_reflns_limit_h_min -13
_diffrn_reflns_limit_k_max 0
_diffrn_reflns_limit_k_min -29
_diffrn_reflns_limit_l_max 14
_diffrn_reflns_limit_l_min 0
_diffrn_reflns_number 5857
_diffrn_reflns_theta_full 27.02
_diffrn_reflns_theta_max 27.02
_diffrn_reflns_theta_min 1.76
_diffrn_standards_decay_% 0
_diffrn_standards_interval_time 120
_diffrn_standards_number 3
_exptl_absorpt_coefficient_mu 0.078
_exptl_absorpt_correction_type none
_exptl_crystal_colour colourless
_exptl_crystal_density_diffrn 1.202
_exptl_crystal_density_meas ?
_exptl_crystal_density_method 'not measured'
_exptl_crystal_description rectangular
_exptl_crystal_F_000 992
_exptl_crystal_size_max 1.06
_exptl_crystal_size_mid 0.87
_exptl_crystal_size_min 0.36
_refine_diff_density_max 0.157
_refine_diff_density_min -0.151
_refine_ls_extinction_coef 0.0133(8)
_refine_ls_extinction_method 'SHELXL97 (Sheldrick, 1997)'
_refine_ls_goodness_of_fit_ref 1.138
_refine_ls_hydrogen_treatment refall
_refine_ls_matrix_type full
_refine_ls_number_parameters 452
_refine_ls_number_reflns 5571
_refine_ls_number_restraints 0
_refine_ls_restrained_S_all 1.138
_refine_ls_R_factor_all 0.0943
_refine_ls_R_factor_gt 0.0514
_refine_ls_shift/su_max 0.001
_refine_ls_shift/su_mean 0.000
_refine_ls_structure_factor_coef Fsqd
_refine_ls_weighting_details 'calc w = 1/[\s^2^(Fo^2^)+(0.0330P)^2^+0.6600P] where P=(Fo^2^+2Fc^2^)/3'
_refine_ls_weighting_scheme calc
_refine_ls_wR_factor_ref 0.1185
_reflns_number_gt 3727
_reflns_number_total 5571
_reflns_threshold_expression I>2\s(I)
_cod_data_source_file ja1001.cif
_cod_data_source_block s091
_cod_depositor_comments
;
The following automatic conversions were performed:

'_exptl_crystal_density_meas' value 'not measured' was changed to '?'
- the value is perceived as not measured.

Automatic conversion script
Id: cif_fix_values 3008 2015-01-20 13:52:24Z robertas 
;
_cod_original_sg_symbol_H-M 'P 21/c'
_cod_database_code 2009138
_cod_database_fobs_code 2009138

loop_
_symmetry_equiv_pos_as_xyz
'x, y, z'
'-x, y+1/2, -z+1/2'
'-x, -y, -z'
'x, -y-1/2, z-1/2'

loop_
_atom_site_label
_atom_site_fract_x
_atom_site_fract_y
_atom_site_fract_z
_atom_site_U_iso_or_equiv
_atom_site_adp_type
_atom_site_calc_flag
_atom_site_refinement_flags
_atom_site_occupancy
_atom_site_disorder_assembly
_atom_site_disorder_group
_atom_site_type_symbol
O1 .61528(13) .73219(6) .96370(11) .0555(4) Uani d . 1 . . O
O2 .51614(14) .81536(6) .88088(13) .0568(4) Uani d . 1 . . O
C1 .56884(17) .77127(8) .86694(17) .0450(4) Uani d . 1 . . C
C2 .59080(18) .74975(8) .74796(17) .0447(4) Uani d . 1 . . C
C3 .45528(19) .72588(9) .64888(17) .0474(4) Uani d . 1 . . C
C4 .35305(17) .70770(8) .70530(16) .0434(4) Uani d . 1 . . C
C5 .23994(19) .74204(9) .6827(2) .0534(5) Uani d . 1 . . C
C6 .1446(2) .72811(11) .7340(3) .0680(6) Uani d . 1 . . C
C7 .1610(2) .67973(11) .8095(3) .0738(7) Uani d . 1 . . C
C8 .2712(2) .64478(10) .8314(2) .0664(6) Uani d . 1 . . C
C9 .36779(19) .65764(8) .77967(18) .0500(5) Uani d . 1 . . C
C10 .4826(2) .61633(10) .8010(2) .0619(6) Uani d . 1 . . C
C11 .6117(2) .62829(10) .9184(2) .0662(6) Uani d . 1 . . C
C12 .6862(2) .68478(9) .92797(19) .0554(5) Uani d . 1 . . C
C13 .71284(18) .70923(9) .81037(18) .0515(5) Uani d . 1 . . C
C14 .8388(2) .74779(14) .8634(3) .0752(7) Uani d . 1 . . C
C15 .7383(3) .66384(12) .7223(3) .0662(6) Uani d . 1 . . C
O3 .08033(13) .62868(5) .19761(12) .0525(3) Uani d . 1 . . O
O4 -.06419(14) .58653(7) .02069(13) .0681(4) Uani d . 1 . . O
C16 .03252(18) .58262(8) .12044(18) .0473(4) Uani d . 1 . . C
C17 .11461(18) .52991(8) .17992(18) .0472(4) Uani d . 1 . . C
C18 .0406(2) .49375(9) .2505(2) .0544(5) Uani d . 1 . . C
C19 -.0614(2) .52566(8) .2890(2) .0517(5) Uani d . 1 . . C
C20 -.1972(2) .51875(11) .2139(3) .0704(6) Uani d . 1 . . C
C21 -.2950(3) .54637(14) .2443(4) .0905(9) Uani d . 1 . . C
C22 -.2590(3) .58210(14) .3506(4) .0977(11) Uani d . 1 . . C
C23 -.1251(3) .59039(11) .4252(3) .0809(8) Uani d . 1 . . C
C24 -.0239(2) .56270(8) .3967(2) .0579(5) Uani d . 1 . . C
C25 .1208(3) .57260(11) .4811(2) .0658(6) Uani d . 1 . . C
C26 .1945(3) .61893(11) .4350(2) .0641(6) Uani d . 1 . . C
C27 .2083(2) .61462(9) .30408(18) .0532(5) Uani d . 1 . . C
C28 .25077(18) .55789(9) .25846(18) .0537(5) Uani d . 1 . . C
C29 .3169(3) .57371(16) .1612(3) .0779(7) Uani d . 1 . . C
C30 .3516(3) .52164(15) .3666(3) .0796(8) Uani d . 1 . . C
H2 .6169(17) .7823(8) .7062(17) .048(5) Uiso d . 1 . . H
H3A .4136(19) .7564(9) .5832(19) .062(6) Uiso d . 1 . . H
H3B .4774(18) .6930(8) .5997(18) .055(5) Uiso d . 1 . . H
H5 .229(2) .7766(9) .628(2) .065(6) Uiso d . 1 . . H
H6 .067(2) .7530(10) .717(2) .074(7) Uiso d . 1 . . H
H7 .096(2) .6680(10) .847(2) .090(8) Uiso d . 1 . . H
H8 .284(2) .6092(11) .883(2) .090(8) Uiso d . 1 . . H
H10A .504(2) .6149(9) .719(2) .063(6) Uiso d . 1 . . H
H10B .453(2) .5792(10) .812(2) .076(7) Uiso d . 1 . . H
H11A .676(2) .5986(10) .926(2) .079(7) Uiso d . 1 . . H
H11B .594(2) .6257(9) 1.002(2) .074(7) Uiso d . 1 . . H
H12 .7702(19) .6823(8) 1.0007(19) .050(5) Uiso d . 1 . . H
H14A .830(2) .7774(10) .928(2) .078(7) Uiso d . 1 . . H
H14B .917(2) .7244(10) .910(2) .082(7) Uiso d . 1 . . H
H14C .853(3) .7687(12) .789(3) .106(10) Uiso d . 1 . . H
H15A .659(2) .6392(10) .672(2) .075(7) Uiso d . 1 . . H
H15B .811(2) .6395(10) .771(2) .082(7) Uiso d . 1 . . H
H15C .768(3) .6831(12) .658(3) .106(10) Uiso d . 1 . . H
H17 .1215(17) .5067(8) .1109(18) .045(5) Uiso d . 1 . . H
H18A -.008(2) .4613(9) .190(2) .069(6) Uiso d . 1 . . H
H18B .105(2) .4750(9) .325(2) .060(6) Uiso d . 1 . . H
H20 -.221(2) .4929(11) .137(2) .086(8) Uiso d . 1 . . H
H21 -.391(3) .5415(12) .187(3) .109(10) Uiso d . 1 . . H
H22 -.328(3) .5997(14) .369(3) .135(12) Uiso d . 1 . . H
H23 -.093(3) .6140(12) .501(3) .096(9) Uiso d . 1 . . H
H25A .173(2) .5354(10) .494(2) .072(7) Uiso d . 1 . . H
H25B .124(2) .5853(10) .568(2) .083(7) Uiso d . 1 . . H

loop_
_atom_type_symbol
_atom_type_description
_atom_type_scat_dispersion_real
_atom_type_scat_dispersion_imag
_atom_type_scat_source
C C 0.0033 0.0016 'International Tables Vol C Tables 4.2.6.8 and 6.1.1.4'
H H 0.0000 0.0000 'International Tables Vol C Tables 4.2.6.8 and 6.1.1.4'
O O 0.0106 0.0060 'International Tables Vol C Tables 4.2.6.8 and 6.1.1.4'
